data_7111159
loop_
_publ_author_name
'Peris, Eduardo'
'Mata, Jos\'e'
'Loch, Jennifer A.'
'Crabtree, Robert H.'

_publ_section_title
;
 A Pd complex of a tridentate pincer CNC bis-carbene ligand as a robust
 homogenous Heck catalyst
;
_journal_issue 2
_journal_name_full 'Chemical Communications'
_journal_page_first 201
_journal_paper_doi 10.1039/b008038l
_journal_year 2001
_chemical_formula_sum 'C11 H9 B0 Br2 F0 N5 O P0 Pd'
_chemical_formula_weight 493.45
_chemical_name_systematic
;
?
;
_space_group_IT_number 14
_symmetry_cell_setting monoclinic
_symmetry_space_group_name_Hall '-P 2yn'
_symmetry_space_group_name_H-M 'P 1 21/n 1'
_atom_sites_solution_hydrogens geom
_atom_sites_solution_primary direct
_atom_sites_solution_secondary difmap
_audit_creation_method SHELXL-97
_cell_angle_alpha 90.00
_cell_angle_beta 107.1600(10)
_cell_angle_gamma 90.00
_cell_formula_units_Z 4
_cell_length_a 8.7782(4)
_cell_length_b 14.3181(6)
_cell_length_c 13.5684(6)
_cell_measurement_temperature 293(2)
_cell_volume 1629.46(12)
_computing_cell_refinement 'Bruker SMART'
_computing_data_collection 'Bruker SMART'
_computing_data_reduction 'Bruker SHELXTL'
_computing_molecular_graphics 'Bruker SHELXTL'
_computing_publication_material 'Bruker SHELXTL'
_computing_structure_refinement 'SHELXL-97 (Sheldrick, 1997)'
_computing_structure_solution 'SHELXS-97 (Sheldrick, 1990)'
_diffrn_ambient_temperature 293(2)
_diffrn_measured_fraction_theta_full 0.999
_diffrn_measured_fraction_theta_max 0.999
_diffrn_measurement_device_type 'CCD area detector'
_diffrn_measurement_method 'phi and omega scans'
_diffrn_radiation_monochromator graphite
_diffrn_radiation_source 'fine-focus sealed tube'
_diffrn_radiation_type MoK\a
_diffrn_radiation_wavelength 0.71073
_diffrn_reflns_av_R_equivalents 0.0310
_diffrn_reflns_av_sigmaI/netI 0.0257
_diffrn_reflns_limit_h_max 8
_diffrn_reflns_limit_h_min -8
_diffrn_reflns_limit_k_max 13
_diffrn_reflns_limit_k_min -13
_diffrn_reflns_limit_l_max 12
_diffrn_reflns_limit_l_min -10
_diffrn_reflns_number 5300
_diffrn_reflns_theta_full 19.78
_diffrn_reflns_theta_max 19.78
_diffrn_reflns_theta_min 2.12
_exptl_absorpt_coefficient_mu 6.044
_exptl_absorpt_correction_T_max 1.954948
_exptl_absorpt_correction_T_min 0.964859
_exptl_absorpt_correction_type 'Bruker SADABS'
_exptl_crystal_colour yellow
_exptl_crystal_density_diffrn 2.011
_exptl_crystal_density_method 'not measured'
_exptl_crystal_description Prism
_exptl_crystal_F_000 936
_exptl_crystal_size_max 0.45
_exptl_crystal_size_mid 0.17
_exptl_crystal_size_min 0.16
_refine_diff_density_max 0.549
_refine_diff_density_min -0.326
_refine_diff_density_rms 0.074
_refine_ls_extinction_method none
_refine_ls_goodness_of_fit_ref 0.776
_refine_ls_hydrogen_treatment mixed
_refine_ls_matrix_type full
_refine_ls_number_parameters 194
_refine_ls_number_reflns 1467
_refine_ls_number_restraints 0
_refine_ls_restrained_S_all 0.776
_refine_ls_R_factor_all 0.0259
_refine_ls_R_factor_gt 0.0225
_refine_ls_shift/su_max 0.023
_refine_ls_shift/su_mean 0.001
_refine_ls_structure_factor_coef Fsqd
_refine_ls_weighting_details 'calc w=1/[\s^2^(Fo^2^)+(0.0589P)^2^+1.7759P] where P=(Fo^2^+2Fc^2^)/3'
_refine_ls_weighting_scheme calc
_refine_ls_wR_factor_gt 0.0600
_refine_ls_wR_factor_ref 0.0616
_reflns_number_gt 1293
_reflns_number_total 1467
_reflns_threshold_expression >2sigma(I)
_cod_data_source_file b008038lsup1.cif
_cod_data_source_block str132m
_cod_depositor_comments
;
The following automatic conversions were performed:

'_symmetry_cell_setting' value 'Monoclinic' changed to 'monoclinic'
according to /home/saulius/struct/CIF-dictionaries/cif_core.dic
dictionary named 'cif_core.dic' version 2.4.2 from 2011-04-26.

Automatic conversion script
Id: cif_fix_values 1891 2012-01-12 08:04:46Z andrius 
;
_cod_original_sg_symbol_H-M P2(1)/n
_cod_database_code 7111159

loop_
_symmetry_equiv_pos_as_xyz
'x, y, z'
'-x+1/2, y+1/2, -z+1/2'
'-x, -y, -z'
'x-1/2, -y-1/2, z-1/2'

loop_
_atom_site_label
_atom_site_type_symbol
_atom_site_fract_x
_atom_site_fract_y
_atom_site_fract_z
_atom_site_U_iso_or_equiv
_atom_site_adp_type
_atom_site_occupancy
_atom_site_symmetry_multiplicity
_atom_site_calc_flag
_atom_site_refinement_flags
Pd1 Pd 0.21137(5) 0.45309(3) 0.55959(3) 0.0286(2) Uani 1 1 d .
Br2 Br 0.13146(8) 0.36069(4) 0.68432(5) 0.0496(2) Uani 1 1 d .
C3 C 0.0818(6) 0.3906(4) 0.4267(4) 0.0298(14) Uani 1 1 d .
N4 N -0.0245(5) 0.3244(3) 0.3863(4) 0.0349(12) Uani 1 1 d .
C5 C -0.0866(7) 0.2553(4) 0.4441(5) 0.0489(17) Uani 1 1 d .
H5A H -0.1622 0.2158 0.3967 0.073 Uiso 1 1 calc R
H5B H -0.1380 0.2867 0.4881 0.073 Uiso 1 1 calc R
H5C H -0.0003 0.2180 0.4853 0.073 Uiso 1 1 calc R
C6 C -0.0659(7) 0.3253(4) 0.2791(5) 0.0418(15) Uani 1 1 d .
H6 H -0.1374 0.2850 0.2349 0.050 Uiso 1 1 calc R
C7 C 0.0143(7) 0.3935(4) 0.2509(4) 0.0393(15) Uani 1 1 d .
H7 H 0.0098 0.4105 0.1840 0.047 Uiso 1 1 calc R
N8 N 0.1067(5) 0.4343(3) 0.3418(3) 0.0299(11) Uani 1 1 d .
C9 C 0.2108(6) 0.5105(4) 0.3566(4) 0.0265(13) Uani 1 1 d .
N10 N 0.2733(5) 0.5288(3) 0.4556(3) 0.0255(11) Uani 1 1 d .
C11 C 0.3769(6) 0.5994(4) 0.4873(4) 0.0284(13) Uani 1 1 d .
C12 C 0.4199(7) 0.6554(4) 0.4178(5) 0.0374(15) Uani 1 1 d .
H12 H 0.4909 0.7047 0.4392 0.045 Uiso 1 1 calc R
C13 C 0.3525(7) 0.6349(4) 0.3140(5) 0.0408(16) Uani 1 1 d .
H13 H 0.3793 0.6712 0.2647 0.049 Uiso 1 1 calc R
C14 C 0.2466(7) 0.5621(4) 0.2820(4) 0.0373(15) Uani 1 1 d .
H14 H 0.2015 0.5487 0.2124 0.045 Uiso 1 1 calc R
N15 N 0.4274(5) 0.6064(3) 0.5957(3) 0.0322(11) Uani 1 1 d .
C16 C 0.3680(6) 0.5441(4) 0.6535(5) 0.0332(14) Uani 1 1 d .
N17 N 0.4420(6) 0.5688(3) 0.7505(3) 0.0363(12) Uani 1 1 d .
C18 C 0.4192(8) 0.5222(5) 0.8410(4) 0.0547(18) Uani 1 1 d .
H18A H 0.4848 0.5516 0.9025 0.082 Uiso 1 1 calc R
H18B H 0.4485 0.4576 0.8407 0.082 Uiso 1 1 calc R
H18C H 0.3093 0.5267 0.8392 0.082 Uiso 1 1 calc R
C19 C 0.5440(7) 0.6436(4) 0.7541(5) 0.0430(16) Uani 1 1 d .
H19 H 0.6080 0.6720 0.8135 0.052 Uiso 1 1 calc R
C20 C 0.5342(7) 0.6675(4) 0.6584(5) 0.0405(16) Uani 1 1 d .
H20 H 0.5885 0.7158 0.6375 0.049 Uiso 1 1 calc R
Br21 Br 0.19758(8) 0.64353(4) 1.02283(5) 0.0488(2) Uani 1 1 d .
O22 O 0.8106(6) 0.5945(4) 0.9783(4) 0.0832(15) Uiso 1 1 d .

loop_
_atom_site_aniso_label
_atom_site_aniso_U_11
_atom_site_aniso_U_22
_atom_site_aniso_U_33
_atom_site_aniso_U_23
_atom_site_aniso_U_13
_atom_site_aniso_U_12
Pd1 0.0285(3) 0.0310(3) 0.0266(3) 0.00234(19) 0.0087(2) 0.00465(19)
Br2 0.0518(5) 0.0524(4) 0.0490(4) 0.0184(3) 0.0217(4) 0.0096(3)
C3 0.019(3) 0.029(3) 0.043(4) -0.002(3) 0.010(3) 0.006(3)
N4 0.027(3) 0.032(3) 0.046(4) -0.001(3) 0.011(3) 0.002(2)
C5 0.040(4) 0.041(4) 0.067(4) 0.003(3) 0.018(3) -0.002(3)
C6 0.031(4) 0.042(4) 0.047(5) -0.017(3) 0.002(3) 0.003(3)
C7 0.040(4) 0.047(4) 0.027(4) -0.007(3) 0.003(3) 0.004(3)
N8 0.029(3) 0.031(3) 0.028(3) 0.000(3) 0.008(3) 0.001(2)
C9 0.024(3) 0.034(3) 0.022(4) -0.001(3) 0.007(3) 0.004(3)
N10 0.024(3) 0.030(3) 0.022(3) 0.002(2) 0.007(2) 0.001(2)
C11 0.028(3) 0.027(3) 0.031(4) -0.003(3) 0.010(3) 0.003(3)
C12 0.038(4) 0.033(3) 0.046(5) -0.006(3) 0.019(3) -0.006(3)
C13 0.045(4) 0.042(4) 0.037(5) 0.007(3) 0.016(3) 0.008(3)
C14 0.038(4) 0.045(4) 0.029(4) -0.001(3) 0.009(3) 0.004(3)
N15 0.032(3) 0.033(3) 0.030(3) -0.006(3) 0.007(3) 0.002(2)
C16 0.030(3) 0.035(3) 0.034(4) 0.008(3) 0.009(3) 0.012(3)
N17 0.040(3) 0.050(3) 0.017(3) -0.004(2) 0.005(3) 0.009(3)
C18 0.057(5) 0.073(5) 0.034(4) -0.004(3) 0.013(3) 0.010(4)
C19 0.037(4) 0.045(4) 0.041(5) -0.017(3) 0.002(3) 0.002(3)
C20 0.039(4) 0.036(4) 0.042(5) -0.010(3) 0.005(3) 0.000(3)
Br21 0.0479(5) 0.0567(4) 0.0416(4) 0.0038(3) 0.0127(3) 0.0031(3)

loop_
_atom_type_symbol
_atom_type_description
_atom_type_scat_dispersion_real
_atom_type_scat_dispersion_imag
_atom_type_scat_source
C C 0.0033 0.0016 'International Tables Vol C Tables 4.2.6.8 and 6.1.1.4'
H H 0.0000 0.0000 'International Tables Vol C Tables 4.2.6.8 and 6.1.1.4'
B B 0.0013 0.0007 'International Tables Vol C Tables 4.2.6.8 and 6.1.1.4'
N N 0.0061 0.0033 'International Tables Vol C Tables 4.2.6.8 and 6.1.1.4'
F F 0.0171 0.0103 'International Tables Vol C Tables 4.2.6.8 and 6.1.1.4'
P P 0.1023 0.0942 'International Tables Vol C Tables 4.2.6.8 and 6.1.1.4'
Br Br -0.2901 2.4595 'International Tables Vol C Tables 4.2.6.8 and 6.1.1.4'
Pd Pd -0.9988 1.0072 'International Tables Vol C Tables 4.2.6.8 and 6.1.1.4'
O O 0.0106 0.0060 'International Tables Vol C Tables 4.2.6.8 and 6.1.1.4'

loop_
_geom_angle_atom_site_label_1
_geom_angle_atom_site_label_2
_geom_angle_atom_site_label_3
_geom_angle
N10 Pd1 C3 78.9(2)
N10 Pd1 C16 79.6(2)
C3 Pd1 C16 158.5(2)
N10 Pd1 Br2 179.03(13)
C3 Pd1 Br2 100.29(16)
C16 Pd1 Br2 101.18(16)
N4 C3 N8 104.0(4)
N4 C3 Pd1 145.1(4)
N8 C3 Pd1 110.8(4)
C3 N4 C6 111.0(5)
C3 N4 C5 126.1(5)
C6 N4 C5 122.8(5)
C7 C6 N4 108.2(5)
C6 C7 N8 106.0(5)
C3 N8 C7 110.8(4)
C3 N8 C9 119.3(5)
C7 N8 C9 129.9(5)
N10 C9 C14 122.1(5)
N10 C9 N8 111.0(5)
C14 C9 N8 126.9(5)
C9 N10 C11 121.0(4)
C9 N10 Pd1 119.9(4)
C11 N10 Pd1 119.1(4)
N10 C11 C12 121.2(5)
N10 C11 N15 111.3(5)
C12 C11 N15 127.5(5)
C11 C12 C13 116.8(5)
C14 C13 C12 121.7(5)
C9 C14 C13 117.3(5)
C20 N15 C16 111.2(5)
C20 N15 C11 129.6(5)
C16 N15 C11 119.3(5)
N17 C16 N15 103.4(5)
N17 C16 Pd1 145.9(4)
N15 C16 Pd1 110.7(4)
C16 N17 C19 111.2(5)
C16 N17 C18 124.0(5)
C19 N17 C18 124.8(5)
C20 C19 N17 108.1(5)
C19 C20 N15 106.1(5)

loop_
_geom_bond_atom_site_label_1
_geom_bond_atom_site_label_2
_geom_bond_distance
Pd1 N10 1.979(4)
Pd1 C3 2.033(6)
Pd1 C16 2.044(6)
Pd1 Br2 2.4099(7)
C3 N4 1.330(7)
C3 N8 1.384(7)
N4 C6 1.392(8)
N4 C5 1.464(7)
C6 C7 1.324(8)
C7 N8 1.389(7)
N8 C9 1.399(7)
C9 N10 1.319(6)
C9 C14 1.362(7)
N10 C11 1.342(7)
C11 C12 1.374(7)
C11 N15 1.409(7)
C12 C13 1.389(8)
C13 C14 1.379(8)
N15 C20 1.377(7)
N15 C16 1.387(6)
C16 N17 1.333(7)
N17 C19 1.387(7)
N17 C18 1.463(7)
C19 C20 1.321(8)

loop_
_geom_torsion_atom_site_label_1
_geom_torsion_atom_site_label_2
_geom_torsion_atom_site_label_3
_geom_torsion_atom_site_label_4
_geom_torsion
N10 Pd1 C3 N4 -177.4(7)
C16 Pd1 C3 N4 -179.3(5)
Br2 Pd1 C3 N4 2.0(7)
N10 Pd1 C3 N8 -0.6(3)
C16 Pd1 C3 N8 -2.5(7)
Br2 Pd1 C3 N8 178.8(3)
N8 C3 N4 C6 0.3(5)
Pd1 C3 N4 C6 177.2(5)
N8 C3 N4 C5 177.3(4)
Pd1 C3 N4 C5 -5.8(9)
C3 N4 C6 C7 -0.5(6)
C5 N4 C6 C7 -177.6(5)
N4 C6 C7 N8 0.4(6)
N4 C3 N8 C7 0.0(5)
Pd1 C3 N8 C7 -178.1(3)
N4 C3 N8 C9 178.3(4)
Pd1 C3 N8 C9 0.2(5)
C6 C7 N8 C3 -0.3(6)
C6 C7 N8 C9 -178.4(5)
C3 N8 C9 N10 0.6(6)
C7 N8 C9 N10 178.5(5)
C3 N8 C9 C14 -178.9(5)
C7 N8 C9 C14 -0.9(9)
C14 C9 N10 C11 -0.6(8)
N8 C9 N10 C11 179.9(4)
C14 C9 N10 Pd1 178.4(4)
N8 C9 N10 Pd1 -1.1(6)
C3 Pd1 N10 C9 1.0(4)
C16 Pd1 N10 C9 -179.7(4)
Br2 Pd1 N10 C9 -37(7)
C3 Pd1 N10 C11 179.9(4)
C16 Pd1 N10 C11 -0.8(4)
Br2 Pd1 N10 C11 142(7)
C9 N10 C11 C12 0.7(7)
Pd1 N10 C11 C12 -178.2(4)
C9 N10 C11 N15 179.7(4)
Pd1 N10 C11 N15 0.7(5)
N10 C11 C12 C13 -0.6(8)
N15 C11 C12 C13 -179.4(5)
C11 C12 C13 C14 0.3(8)
N10 C9 C14 C13 0.3(8)
N8 C9 C14 C13 179.7(5)
C12 C13 C14 C9 -0.1(8)
N10 C11 N15 C20 178.6(5)
C12 C11 N15 C20 -2.5(9)
N10 C11 N15 C16 -0.2(6)
C12 C11 N15 C16 178.7(5)
C20 N15 C16 N17 -0.4(5)
C11 N15 C16 N17 178.6(4)
C20 N15 C16 Pd1 -179.4(3)
C11 N15 C16 Pd1 -0.4(5)
N10 Pd1 C16 N17 -177.7(7)
C3 Pd1 C16 N17 -175.7(5)
Br2 Pd1 C16 N17 2.9(7)
N10 Pd1 C16 N15 0.6(3)
C3 Pd1 C16 N15 2.6(7)
Br2 Pd1 C16 N15 -178.8(3)
N15 C16 N17 C19 0.0(6)
Pd1 C16 N17 C19 178.3(5)
N15 C16 N17 C18 -179.4(5)
Pd1 C16 N17 C18 -1.1(10)
C16 N17 C19 C20 0.5(6)
C18 N17 C19 C20 179.9(5)
N17 C19 C20 N15 -0.7(6)
C16 N15 C20 C19 0.7(6)
C11 N15 C20 C19 -178.1(5)
